data_4510330
loop_
_publ_author_name
'Xu, Bing'
'Xie, Juan'
'Hu, Huai-Ming'
'Yang, Xiao-Le'
'Dong, Fa-Xin'
'Yang, Meng-Lin'
'Xue, Gang-Lin'

_publ_section_title
;
 Synthesis, Crystal Structure, and Luminescence of Zn/Cd Coordination
 Polymers with a New Fuctionalized Terpyridyl Carboxylate Ligand
;
_journal_issue 4
_journal_name_full 'Crystal Growth &amp; Design'
_journal_page_first 1629
_journal_paper_doi 10.1021/cg4016977
_journal_volume 14
_journal_year 2014
_chemical_formula_moiety '2(C26 H16 N3 O4 Zn), H2 O'
_chemical_formula_sum 'C52 H34 N6 O9 Zn2'
_chemical_formula_weight 1017.59
_chemical_name_systematic
;

 ?

;
_space_group_IT_number 13
_symmetry_cell_setting monoclinic
_symmetry_space_group_name_Hall '-P 2yac'
_symmetry_space_group_name_H-M 'P 1 2/n 1'
_atom_sites_solution_hydrogens geom
_atom_sites_solution_primary direct
_atom_sites_solution_secondary difmap
_audit_creation_method SHELXL-97
_cell_angle_alpha 90.00
_cell_angle_beta 103.775(3)
_cell_angle_gamma 90.00
_cell_formula_units_Z 2
_cell_length_a 12.5807(16)
_cell_length_b 9.3402(12)
_cell_length_c 19.104(3)
_cell_measurement_reflns_used 836
_cell_measurement_temperature 296(2)
_cell_measurement_theta_max 22.95
_cell_measurement_theta_min 2.81
_cell_volume 2180.3(5)
_computing_cell_refinement 'Bruker SMART'
_computing_data_collection 'Bruker SMART'
_computing_data_reduction 'Bruker SAINT'
_computing_molecular_graphics 'Bruker SHELXTL'
_computing_publication_material 'Bruker SHELXTL'
_computing_structure_refinement 'SHELXL-97 (Sheldrick, 1997)'
_computing_structure_solution 'SHELXS-97 (Sheldrick, 1990)'
_diffrn_ambient_temperature 296(2)
_diffrn_detector_area_resol_mean 512
_diffrn_measured_fraction_theta_full 0.996
_diffrn_measured_fraction_theta_max 0.996
_diffrn_measurement_device_type 'CCD area detector'
_diffrn_measurement_method 'phi and omega scans'
_diffrn_radiation_monochromator graphite
_diffrn_radiation_source 'fine-focus sealed tube'
_diffrn_radiation_type MoK\a
_diffrn_radiation_wavelength 0.71073
_diffrn_reflns_av_R_equivalents 0.0735
_diffrn_reflns_av_sigmaI/netI 0.0932
_diffrn_reflns_limit_h_max 14
_diffrn_reflns_limit_h_min -10
_diffrn_reflns_limit_k_max 10
_diffrn_reflns_limit_k_min -11
_diffrn_reflns_limit_l_max 22
_diffrn_reflns_limit_l_min -22
_diffrn_reflns_number 10610
_diffrn_reflns_theta_full 25.05
_diffrn_reflns_theta_max 25.05
_diffrn_reflns_theta_min 2.44
_diffrn_standards_decay_% 0
_diffrn_standards_interval_count 0
_diffrn_standards_interval_time 0
_diffrn_standards_number 0
_exptl_absorpt_coefficient_mu 1.170
_exptl_absorpt_correction_T_max 0.875
_exptl_absorpt_correction_T_min 0.763
_exptl_absorpt_correction_type multi-scan
_exptl_absorpt_process_details sadabs
_exptl_crystal_colour colorless
_exptl_crystal_density_diffrn 1.550
_exptl_crystal_density_method 'not measured'
_exptl_crystal_description block
_exptl_crystal_F_000 1040
_exptl_crystal_size_max 0.22
_exptl_crystal_size_mid 0.16
_exptl_crystal_size_min 0.12
_refine_diff_density_max 0.515
_refine_diff_density_min -0.766
_refine_diff_density_rms 0.084
_refine_ls_extinction_method none
_refine_ls_goodness_of_fit_ref 1.017
_refine_ls_hydrogen_treatment mixed
_refine_ls_matrix_type full
_refine_ls_number_parameters 315
_refine_ls_number_reflns 3841
_refine_ls_number_restraints 1
_refine_ls_restrained_S_all 1.017
_refine_ls_R_factor_all 0.0925
_refine_ls_R_factor_gt 0.0531
_refine_ls_shift/su_max 0.000
_refine_ls_shift/su_mean 0.000
_refine_ls_structure_factor_coef Fsqd
_refine_ls_weighting_details 'calc w=1/[\s^2^(Fo^2^)+(0.0363P)^2^+0.0000P] where P=(Fo^2^+2Fc^2^)/3'
_refine_ls_weighting_scheme calc
_refine_ls_wR_factor_gt 0.1003
_refine_ls_wR_factor_ref 0.1159
_reflns_number_gt 2407
_reflns_number_total 3841
_reflns_threshold_expression >2sigma(I)
_cod_data_source_file cg4016977_si_007.cif
_cod_data_source_block 1
_cod_depositor_comments
;
The following automatic conversions were performed:

'_symmetry_cell_setting' value 'Monoclinic' changed to 'monoclinic'
according to
/usr/data/users/saulius/automatic-downloads/current/ACS/lib/dictionaries/cif_core.dic
dictionary named 'cif_core.dic' version 2.4.2 from 2011-04-26.

Automatic conversion script
Id: cif_fix_values 2281 2013-09-26 08:29:07Z andrius 
;
_cod_original_cell_volume 2180.2(5)
_cod_original_sg_symbol_H-M P2/n
_cod_database_code 4510330

loop_
_symmetry_equiv_pos_as_xyz
'x, y, z'
'-x+1/2, y, -z+1/2'
'-x, -y, -z'
'x-1/2, -y, z-1/2'

loop_
_atom_site_label
_atom_site_type_symbol
_atom_site_fract_x
_atom_site_fract_y
_atom_site_fract_z
_atom_site_U_iso_or_equiv
_atom_site_adp_type
_atom_site_occupancy
_atom_site_symmetry_multiplicity
_atom_site_calc_flag
_atom_site_refinement_flags
Zn1 Zn 0.51655(4) -0.00777(5) 0.14705(3) 0.03098(18) Uani 1 1 d .
N1 N 0.5291(3) 0.0505(4) 0.25178(19) 0.0330(9) Uani 1 1 d .
N2 N 0.4448(3) 0.1783(4) 0.4873(2) 0.0334(9) Uani 1 1 d .
N3 N 0.1524(3) 0.0867(4) 0.61696(19) 0.0306(9) Uani 1 1 d .
O1 O 0.9431(3) 0.1876(3) 0.6382(2) 0.0680(12) Uani 1 1 d .
O2 O 0.7749(3) 0.1145(3) 0.6306(2) 0.0581(11) Uani 1 1 d .
O3 O 0.4767(3) 0.1564(3) 0.08506(16) 0.0384(8) Uani 1 1 d .
O4 O 0.6323(3) 0.2565(3) 0.14556(17) 0.0435(9) Uani 1 1 d .
C1 C 0.6099(4) 0.1337(5) 0.2883(3) 0.0388(12) Uani 1 1 d .
H1 H 0.6660 0.1578 0.2664 0.047 Uiso 1 1 calc R
C2 C 0.6152(4) 0.1852(5) 0.3557(2) 0.0374(12) Uani 1 1 d .
H2 H 0.6737 0.2424 0.3785 0.045 Uiso 1 1 calc R
C3 C 0.5329(4) 0.1521(5) 0.3903(2) 0.0313(11) Uani 1 1 d .
C4 C 0.4493(4) 0.0652(5) 0.3534(3) 0.0378(12) Uani 1 1 d .
H4 H 0.3929 0.0393 0.3747 0.045 Uiso 1 1 calc R
C5 C 0.4491(4) 0.0169(5) 0.2858(2) 0.0393(12) Uani 1 1 d .
H5 H 0.3917 -0.0413 0.2621 0.047 Uiso 1 1 calc R
C6 C 0.5352(4) 0.2058(5) 0.4637(2) 0.0302(11) Uani 1 1 d .
C7 C 0.6225(4) 0.2796(5) 0.5053(2) 0.0347(12) Uani 1 1 d .
H7 H 0.6848 0.2950 0.4882 0.042 Uiso 1 1 calc R
C8 C 0.6178(4) 0.3313(5) 0.5730(2) 0.0326(11) Uani 1 1 d .
C9 C 0.5220(4) 0.3060(5) 0.5955(2) 0.0358(12) Uani 1 1 d .
H9 H 0.5146 0.3415 0.6396 0.043 Uiso 1 1 calc R
C10 C 0.4375(4) 0.2280(5) 0.5524(2) 0.0326(11) Uani 1 1 d .
C11 C 0.2135(4) 0.1935(5) 0.6518(2) 0.0378(12) Uani 1 1 d .
H11 H 0.1920 0.2365 0.6902 0.045 Uiso 1 1 calc R
C12 C 0.3069(4) 0.2430(5) 0.6339(2) 0.0384(12) Uani 1 1 d .
H12 H 0.3490 0.3140 0.6615 0.046 Uiso 1 1 calc R
C13 C 0.3376(4) 0.1865(5) 0.5743(2) 0.0316(11) Uani 1 1 d .
C14 C 0.2685(4) 0.0827(5) 0.5352(2) 0.0338(11) Uani 1 1 d .
H14 H 0.2832 0.0452 0.4933 0.041 Uiso 1 1 calc R
C15 C 0.1794(4) 0.0355(5) 0.5578(2) 0.0338(11) Uani 1 1 d .
H15 H 0.1356 -0.0351 0.5311 0.041 Uiso 1 1 calc R
C16 C 0.7098(4) 0.4186(5) 0.6176(2) 0.0322(11) Uani 1 1 d .
C17 C 0.6897(4) 0.5626(5) 0.6284(3) 0.0502(14) Uani 1 1 d .
H17 H 0.6197 0.5994 0.6111 0.060 Uiso 1 1 calc R
C18 C 0.7721(5) 0.6513(5) 0.6643(3) 0.0550(15) Uani 1 1 d .
H18 H 0.7574 0.7474 0.6706 0.066 Uiso 1 1 calc R
C19 C 0.8746(5) 0.5996(5) 0.6906(3) 0.0499(14) Uani 1 1 d .
H19 H 0.9295 0.6593 0.7160 0.060 Uiso 1 1 calc R
C20 C 0.8970(4) 0.4576(5) 0.6794(3) 0.0415(13) Uani 1 1 d .
H20 H 0.9679 0.4231 0.6963 0.050 Uiso 1 1 calc R
C21 C 0.8148(4) 0.3652(5) 0.6431(2) 0.0320(11) Uani 1 1 d .
C22 C 0.8431(4) 0.2088(5) 0.6353(3) 0.0407(12) Uani 1 1 d .
C23 C 0.5472(4) 0.2581(5) 0.0966(3) 0.0334(11) Uani 1 1 d .
C24 C 0.5213(4) 0.3838(4) 0.0460(2) 0.0307(11) Uani 1 1 d .
C25 C 0.4187(4) 0.4024(5) 0.0024(2) 0.0379(12) Uani 1 1 d .
H25 H 0.3635 0.3373 0.0042 0.045 Uiso 1 1 calc R
C26 C 0.3971(4) 0.5179(5) -0.0441(2) 0.0358(11) Uani 1 1 d .
H26 H 0.3277 0.5294 -0.0742 0.043 Uiso 1 1 calc R
O5 O 0.2500 0.5200(6) 0.7500 0.100(2) Uani 1 2 d SD
H5A H 0.238(7) 0.581(5) 0.717(2) 0.119 Uiso 1 1 d D

loop_
_atom_site_aniso_label
_atom_site_aniso_U_11
_atom_site_aniso_U_22
_atom_site_aniso_U_33
_atom_site_aniso_U_23
_atom_site_aniso_U_13
_atom_site_aniso_U_12
Zn1 0.0318(3) 0.0288(3) 0.0340(3) 0.0026(3) 0.0112(2) -0.0005(3)
N1 0.032(2) 0.035(2) 0.034(2) 0.0058(18) 0.0126(19) 0.0048(18)
N2 0.030(2) 0.038(2) 0.034(2) 0.0057(19) 0.0131(18) 0.0048(18)
N3 0.033(2) 0.029(2) 0.030(2) 0.0019(18) 0.0068(18) 0.0025(18)
O1 0.046(2) 0.036(2) 0.132(4) 0.009(2) 0.042(2) 0.0133(18)
O2 0.041(2) 0.035(2) 0.092(3) 0.000(2) 0.002(2) -0.0051(18)
O3 0.043(2) 0.0291(18) 0.042(2) 0.0066(15) 0.0083(16) -0.0044(16)
O4 0.040(2) 0.045(2) 0.040(2) 0.0126(16) -0.0015(18) 0.0011(17)
C1 0.030(3) 0.053(3) 0.037(3) 0.013(3) 0.014(2) 0.000(2)
C2 0.034(3) 0.050(3) 0.027(3) 0.006(2) 0.005(2) 0.001(2)
C3 0.029(3) 0.038(3) 0.027(3) 0.006(2) 0.008(2) 0.007(2)
C4 0.033(3) 0.046(3) 0.037(3) 0.005(2) 0.014(2) 0.001(2)
C5 0.040(3) 0.039(3) 0.041(3) 0.003(3) 0.016(2) -0.005(2)
C6 0.022(3) 0.037(3) 0.033(3) 0.006(2) 0.009(2) 0.003(2)
C7 0.031(3) 0.039(3) 0.036(3) 0.004(2) 0.012(2) 0.004(2)
C8 0.031(3) 0.028(3) 0.038(3) 0.007(2) 0.007(2) 0.005(2)
C9 0.030(3) 0.043(3) 0.038(3) 0.002(2) 0.017(2) 0.006(2)
C10 0.031(3) 0.036(3) 0.033(3) 0.009(2) 0.012(2) 0.007(2)
C11 0.036(3) 0.051(3) 0.032(3) -0.005(2) 0.017(2) 0.001(2)
C12 0.037(3) 0.043(3) 0.034(3) -0.004(2) 0.005(2) -0.002(2)
C13 0.027(3) 0.037(3) 0.032(3) 0.006(2) 0.011(2) 0.009(2)
C14 0.035(3) 0.039(3) 0.032(3) -0.001(2) 0.016(2) 0.007(2)
C15 0.041(3) 0.030(3) 0.031(3) -0.001(2) 0.008(2) 0.004(2)
C16 0.030(3) 0.032(3) 0.037(3) 0.001(2) 0.012(2) 0.000(2)
C17 0.039(3) 0.039(3) 0.071(4) -0.003(3) 0.011(3) 0.011(3)
C18 0.059(4) 0.030(3) 0.080(4) -0.008(3) 0.022(3) 0.004(3)
C19 0.052(4) 0.042(3) 0.057(4) -0.013(3) 0.017(3) -0.010(3)
C20 0.035(3) 0.039(3) 0.050(3) -0.001(2) 0.010(3) 0.000(2)
C21 0.032(3) 0.029(3) 0.038(3) 0.003(2) 0.014(2) 0.002(2)
C22 0.039(3) 0.040(3) 0.044(3) 0.005(2) 0.010(3) 0.003(3)
C23 0.041(3) 0.029(3) 0.032(3) 0.001(2) 0.013(2) 0.005(2)
C24 0.034(3) 0.025(2) 0.031(3) -0.002(2) 0.003(2) -0.004(2)
C25 0.033(3) 0.034(3) 0.045(3) 0.005(2) 0.008(2) -0.009(2)
C26 0.031(3) 0.035(3) 0.035(3) 0.002(2) -0.005(2) 0.000(2)
O5 0.152(7) 0.046(4) 0.081(5) 0.000 -0.010(5) 0.000

loop_
_atom_type_symbol
_atom_type_description
_atom_type_scat_dispersion_real
_atom_type_scat_dispersion_imag
_atom_type_scat_source
C C 0.0033 0.0016 'International Tables Vol C Tables 4.2.6.8 and 6.1.1.4'
H H 0.0000 0.0000 'International Tables Vol C Tables 4.2.6.8 and 6.1.1.4'
N N 0.0061 0.0033 'International Tables Vol C Tables 4.2.6.8 and 6.1.1.4'
O O 0.0106 0.0060 'International Tables Vol C Tables 4.2.6.8 and 6.1.1.4'
Zn Zn 0.2839 1.4301 'International Tables Vol C Tables 4.2.6.8 and 6.1.1.4'

loop_
_geom_angle_atom_site_label_1
_geom_angle_atom_site_label_2
_geom_angle_atom_site_label_3
_geom_angle
_geom_angle_site_symmetry_1
_geom_angle_site_symmetry_3
O1 Zn1 O3 126.62(16) 4 .
O1 Zn1 N1 104.16(16) 4 .
O3 Zn1 N1 109.73(13) . .
O1 Zn1 N3 94.39(14) 4 4_655
O3 Zn1 N3 102.97(13) . 4_655
N1 Zn1 N3 119.46(14) . 4_655
C1 N1 C5 116.2(4) . .
C1 N1 Zn1 122.5(3) . .
C5 N1 Zn1 120.9(3) . .
C6 N2 C10 119.5(4) . .
C11 N3 C15 117.0(4) . .
C11 N3 Zn1 122.9(3) . 4_556
C15 N3 Zn1 119.9(3) . 4_556
C22 O1 Zn1 126.9(3) . 4_656
C23 O3 Zn1 114.5(3) . .
N1 C1 C2 124.0(4) . .
N1 C1 H1 118.0 . .
C2 C1 H1 118.0 . .
C1 C2 C3 119.8(4) . .
C1 C2 H2 120.1 . .
C3 C2 H2 120.1 . .
C4 C3 C2 116.8(4) . .
C4 C3 C6 121.4(4) . .
C2 C3 C6 121.7(4) . .
C5 C4 C3 120.3(4) . .
C5 C4 H4 119.8 . .
C3 C4 H4 119.8 . .
N1 C5 C4 122.8(4) . .
N1 C5 H5 118.6 . .
C4 C5 H5 118.6 . .
N2 C6 C7 121.5(4) . .
N2 C6 C3 115.2(4) . .
C7 C6 C3 123.2(4) . .
C6 C7 C8 120.3(4) . .
C6 C7 H7 119.8 . .
C8 C7 H7 119.8 . .
C9 C8 C7 117.3(4) . .
C9 C8 C16 121.5(4) . .
C7 C8 C16 121.1(4) . .
C10 C9 C8 120.1(4) . .
C10 C9 H9 119.9 . .
C8 C9 H9 119.9 . .
N2 C10 C9 121.2(4) . .
N2 C10 C13 115.0(4) . .
C9 C10 C13 123.7(4) . .
N3 C11 C12 123.3(4) . .
N3 C11 H11 118.3 . .
C12 C11 H11 118.3 . .
C11 C12 C13 119.7(4) . .
C11 C12 H12 120.2 . .
C13 C12 H12 120.2 . .
C12 C13 C14 116.4(4) . .
C12 C13 C10 123.8(4) . .
C14 C13 C10 119.8(4) . .
C15 C14 C13 120.5(4) . .
C15 C14 H14 119.8 . .
C13 C14 H14 119.8 . .
N3 C15 C14 122.8(4) . .
N3 C15 H15 118.6 . .
C14 C15 H15 118.6 . .
C21 C16 C17 119.1(5) . .
C21 C16 C8 123.0(4) . .
C17 C16 C8 117.7(4) . .
C18 C17 C16 120.9(5) . .
C18 C17 H17 119.6 . .
C16 C17 H17 119.6 . .
C19 C18 C17 120.5(5) . .
C19 C18 H18 119.7 . .
C17 C18 H18 119.7 . .
C18 C19 C20 119.7(5) . .
C18 C19 H19 120.2 . .
C20 C19 H19 120.2 . .
C19 C20 C21 120.9(5) . .
C19 C20 H20 119.5 . .
C21 C20 H20 119.5 . .
C16 C21 C20 118.9(4) . .
C16 C21 C22 122.5(4) . .
C20 C21 C22 118.6(4) . .
O2 C22 O1 124.5(5) . .
O2 C22 C21 121.7(5) . .
O1 C22 C21 113.7(4) . .
O4 C23 O3 123.9(4) . .
O4 C23 C24 120.5(4) . .
O3 C23 C24 115.6(4) . .
C25 C24 C26 119.8(4) . 3_665
C25 C24 C23 121.1(4) . .
C26 C24 C23 119.1(4) 3_665 .
C24 C25 C26 120.1(4) . .
C24 C25 H25 119.9 . .
C26 C25 H25 119.9 . .
C25 C26 C24 120.1(4) . 3_665
C25 C26 H26 120.0 . .
C24 C26 H26 120.0 3_665 .

loop_
_geom_bond_atom_site_label_1
_geom_bond_atom_site_label_2
_geom_bond_distance
_geom_bond_site_symmetry_2
Zn1 O1 1.905(3) 4
Zn1 O3 1.930(3) .
Zn1 N1 2.043(4) .
Zn1 N3 2.065(4) 4_655
N1 C1 1.337(6) .
N1 C5 1.359(5) .
N2 C6 1.344(5) .
N2 C10 1.350(5) .
N3 C11 1.336(5) .
N3 C15 1.343(5) .
N3 Zn1 2.065(4) 4_556
O1 C22 1.262(5) .
O1 Zn1 1.905(3) 4_656
O2 C22 1.218(5) .
O3 C23 1.282(5) .
O4 C23 1.243(5) .
C1 C2 1.361(6) .
C1 H1 0.9300 .
C2 C3 1.389(5) .
C2 H2 0.9300 .
C3 C4 1.382(6) .
C3 C6 1.482(6) .
C4 C5 1.367(6) .
C4 H4 0.9300 .
C5 H5 0.9300 .
C6 C7 1.377(6) .
C7 C8 1.395(6) .
C7 H7 0.9300 .
C8 C9 1.394(6) .
C8 C16 1.504(6) .
C9 C10 1.386(6) .
C9 H9 0.9300 .
C10 C13 1.469(6) .
C11 C12 1.380(6) .
C11 H11 0.9300 .
C12 C13 1.390(6) .
C12 H12 0.9300 .
C13 C14 1.394(6) .
C14 C15 1.367(6) .
C14 H14 0.9300 .
C15 H15 0.9300 .
C16 C21 1.387(6) .
C16 C17 1.393(6) .
C17 C18 1.375(7) .
C17 H17 0.9300 .
C18 C19 1.356(7) .
C18 H18 0.9300 .
C19 C20 1.383(6) .
C19 H19 0.9300 .
C20 C21 1.398(6) .
C20 H20 0.9300 .
C21 C22 1.520(6) .
C23 C24 1.506(6) .
C24 C25 1.371(6) .
C24 C26 1.383(6) 3_665
C25 C26 1.383(6) .
C25 H25 0.9300 .
C26 C24 1.383(6) 3_665
C26 H26 0.9300 .
O5 H5A 0.84(2) .

loop_
_geom_torsion_atom_site_label_1
_geom_torsion_atom_site_label_2
_geom_torsion_atom_site_label_3
_geom_torsion_atom_site_label_4
_geom_torsion
_geom_torsion_site_symmetry_1
_geom_torsion_site_symmetry_4
O1 Zn1 N1 C1 151.7(3) 4 .
O3 Zn1 N1 C1 -70.2(4) . .
N3 Zn1 N1 C1 48.2(4) 4_655 .
O1 Zn1 N1 C5 -34.5(4) 4 .
O3 Zn1 N1 C5 103.6(3) . .
N3 Zn1 N1 C5 -138.0(3) 4_655 .
O1 Zn1 O3 C23 -171.3(3) 4 .
N1 Zn1 O3 C23 62.6(3) . .
N3 Zn1 O3 C23 -65.7(3) 4_655 .
C5 N1 C1 C2 -0.4(7) . .
Zn1 N1 C1 C2 173.7(3) . .
N1 C1 C2 C3 -0.2(7) . .
C1 C2 C3 C4 0.8(7) . .
C1 C2 C3 C6 -180.0(4) . .
C2 C3 C4 C5 -0.7(7) . .
C6 C3 C4 C5 -180.0(4) . .
C1 N1 C5 C4 0.4(7) . .
Zn1 N1 C5 C4 -173.7(4) . .
C3 C4 C5 N1 0.1(7) . .
C10 N2 C6 C7 2.2(6) . .
C10 N2 C6 C3 -177.4(4) . .
C4 C3 C6 N2 -7.6(6) . .
C2 C3 C6 N2 173.2(4) . .
C4 C3 C6 C7 172.8(4) . .
C2 C3 C6 C7 -6.5(7) . .
N2 C6 C7 C8 -1.7(7) . .
C3 C6 C7 C8 177.9(4) . .
C6 C7 C8 C9 -0.5(6) . .
C6 C7 C8 C16 -176.8(4) . .
C7 C8 C9 C10 2.2(6) . .
C16 C8 C9 C10 178.4(4) . .
C6 N2 C10 C9 -0.5(6) . .
C6 N2 C10 C13 -177.4(4) . .
C8 C9 C10 N2 -1.7(7) . .
C8 C9 C10 C13 174.9(4) . .
C15 N3 C11 C12 -6.0(7) . .
Zn1 N3 C11 C12 177.3(3) 4_556 .
N3 C11 C12 C13 3.7(7) . .
C11 C12 C13 C14 1.2(7) . .
C11 C12 C13 C10 -177.5(4) . .
N2 C10 C13 C12 -170.2(4) . .
C9 C10 C13 C12 12.9(7) . .
N2 C10 C13 C14 11.0(6) . .
C9 C10 C13 C14 -165.8(4) . .
C12 C13 C14 C15 -3.5(6) . .
C10 C13 C14 C15 175.3(4) . .
C11 N3 C15 C14 3.6(6) . .
Zn1 N3 C15 C14 -179.7(3) 4_556 .
C13 C14 C15 N3 1.2(7) . .
C9 C8 C16 C21 120.9(5) . .
C7 C8 C16 C21 -63.0(6) . .
C9 C8 C16 C17 -64.4(6) . .
C7 C8 C16 C17 111.7(5) . .
C21 C16 C17 C18 -0.5(8) . .
C8 C16 C17 C18 -175.4(5) . .
C16 C17 C18 C19 -0.7(9) . .
C17 C18 C19 C20 1.8(8) . .
C18 C19 C20 C21 -1.8(8) . .
C17 C16 C21 C20 0.5(7) . .
C8 C16 C21 C20 175.1(4) . .
C17 C16 C21 C22 178.5(4) . .
C8 C16 C21 C22 -6.9(7) . .
C19 C20 C21 C16 0.7(7) . .
C19 C20 C21 C22 -177.4(4) . .
Zn1 O1 C22 O2 -7.6(8) 4_656 .
Zn1 O1 C22 C21 168.6(3) 4_656 .
C16 C21 C22 O2 -26.5(7) . .
C20 C21 C22 O2 151.5(5) . .
C16 C21 C22 O1 157.2(5) . .
C20 C21 C22 O1 -24.8(6) . .
Zn1 O3 C23 O4 -3.3(6) . .
Zn1 O3 C23 C24 176.4(3) . .
O4 C23 C24 C25 -165.6(4) . .
O3 C23 C24 C25 14.6(6) . .
O4 C23 C24 C26 14.0(6) . 3_665
O3 C23 C24 C26 -165.7(4) . 3_665
C26 C24 C25 C26 1.1(8) 3_665 .
C23 C24 C25 C26 -179.3(4) . .
C24 C25 C26 C24 -1.1(8) . 3_665
